data_2200781
loop_
_publ_author_name
'Rosair, Georgina M.'
'Schmidt,  Falk H.'
'Welch, Alan J.'

_publ_section_title
;
 Tetra-<i>n</i>-butylammonium
 7-phenylethynyl-8-phenyl-7,8-<i>nido</i>-dicarbadecahydroundecaborate(1{-})
;
_journal_issue 12
_journal_name_full 'Acta Crystallographica Section E'
_journal_page_first o1171
_journal_page_last o1172
_journal_paper_doi 10.1107/S1600536801018888
_journal_volume 57
_journal_year 2001
_chemical_formula_iupac 'C16 H36 N1 1+, C16 H20 B9 1-'
_chemical_formula_moiety 'C16 H36 N1 1+, C16 H20 B9 1-'
_chemical_formula_sum 'C32 H56 B9 N'
_chemical_formula_weight 552.07
_chemical_name_systematic
;
?
;
_space_group_IT_number 33
_symmetry_cell_setting orthorhombic
_symmetry_space_group_name_Hall 'P 2c -2n'
_symmetry_space_group_name_H-M 'P n a 21'
_audit_creation_method SHELXL-97
_cell_angle_alpha 90.00
_cell_angle_beta 90.00
_cell_angle_gamma 90.00
_cell_formula_units_Z 4
_cell_length_a 20.626(4)
_cell_length_b 10.099(2)
_cell_length_c 17.183(3)
_cell_measurement_reflns_used 59
_cell_measurement_temperature 293(2)
_cell_measurement_theta_max 22.246
_cell_measurement_theta_min 3.931
_cell_volume 3579.3(12)
_computing_cell_refinement XSCANS
_computing_data_collection 'XSCANS (Siemens, 1996)'
_computing_data_reduction XSCANS
_computing_molecular_graphics 'SHELXTL (Bruker, 1998)'
_computing_publication_material SHELXTL
_computing_structure_refinement 'SHELXL97 (Sheldrick, 1997)'
_computing_structure_solution 'SHELXS97 (Sheldrick, 1997)'
_diffrn_ambient_temperature 293(2)
_diffrn_measured_fraction_theta_full .985
_diffrn_measured_fraction_theta_max .760
_diffrn_measurement_device_type 'Bruker P4'
_diffrn_measurement_method \w
_diffrn_radiation_monochromator graphite
_diffrn_radiation_source 'fine-focus sealed tube'
_diffrn_radiation_type MoK\a
_diffrn_radiation_wavelength .71073
_diffrn_reflns_av_R_equivalents .0607
_diffrn_reflns_av_sigmaI/netI .1360
_diffrn_reflns_limit_h_max 23
_diffrn_reflns_limit_h_min -1
_diffrn_reflns_limit_k_max 10
_diffrn_reflns_limit_k_min -1
_diffrn_reflns_limit_l_max 1
_diffrn_reflns_limit_l_min -20
_diffrn_reflns_number 3381
_diffrn_reflns_theta_full 22.50
_diffrn_reflns_theta_max 24.92
_diffrn_reflns_theta_min 1.97
_diffrn_standards_decay_% none
_diffrn_standards_interval_count 97
_diffrn_standards_number 3
_exptl_absorpt_coefficient_mu .054
_exptl_absorpt_correction_type none
_exptl_crystal_colour colourless
_exptl_crystal_density_diffrn 1.024
_exptl_crystal_density_meas ?
_exptl_crystal_description plate
_exptl_crystal_F_000 1200
_exptl_crystal_size_max .74
_exptl_crystal_size_mid .42
_exptl_crystal_size_min .26
_refine_diff_density_max .406
_refine_diff_density_min -.274
_refine_ls_extinction_method none
_refine_ls_goodness_of_fit_ref 1.015
_refine_ls_hydrogen_treatment mixed
_refine_ls_matrix_type full
_refine_ls_number_parameters 228
_refine_ls_number_reflns 2457
_refine_ls_number_restraints 2
_refine_ls_restrained_S_all 1.014
_refine_ls_R_factor_all .2212
_refine_ls_R_factor_gt .1015
_refine_ls_shift/su_max <0.001
_refine_ls_shift/su_mean .000
_refine_ls_structure_factor_coef Fsqd
_refine_ls_weighting_details 'calc w = 1/[\s^2^(Fo^2^)+(0.1216P)^2^+6.0328P] where P = (Fo^2^+2Fc^2^)/3'
_refine_ls_weighting_scheme calc
_refine_ls_wR_factor_ref .3023
_reflns_number_gt 1104
_reflns_number_total 2457
_reflns_threshold_expression I>2\s(I)
_cod_data_source_file wn6061.cif
_cod_data_source_block I
_cod_depositor_comments
;
The following automatic conversions were performed:
'_symmetry_cell_setting' value 'Orthorhombic' changed to 'orthorhombic'
according to '/home/saulius/struct/CIF-dictionaries/cif_core.dic'
dictionary named 'cif_core.dic' version 2.4.1 from 2010-06-29.

Automatic conversion script
Id: cif_fix_enum 1527 2010-12-29 10:47:43Z saulius 

The following automatic conversions were performed:

'_symmetry_cell_setting' value 'Orthorhombic' changed to
'orthorhombic' according to
/home/saulius/struct/CIF-dictionaries/cif_core.dic dictionary named
'cif_core.dic' version 2.4.1 from 2010-06-29.

Automatic conversion script
Id: cif_fix_values 1715 2011-07-08 13:25:40Z adriana 

The following automatic conversions were performed:

'_exptl_crystal_density_meas' value 'not measured' was changed to '?'
- the value is perceived as not measured.

Automatic conversion script
Id: cif_fix_values 3008 2015-01-20 13:52:24Z robertas 
;
_cod_database_code 2200781
_cod_database_fobs_code 2200781

loop_
_symmetry_equiv_pos_as_xyz
'x, y, z'
'-x, -y, z+1/2'
'x+1/2, -y+1/2, z'
'-x+1/2, y+1/2, z+1/2'

loop_
_atom_site_label
_atom_site_fract_x
_atom_site_fract_y
_atom_site_fract_z
_atom_site_U_iso_or_equiv
_atom_site_adp_type
_atom_site_calc_flag
_atom_site_refinement_flags
_atom_site_occupancy
_atom_site_disorder_assembly
_atom_site_disorder_group
_atom_site_type_symbol
C7 .3868(5) .1585(12) -.0163(7) .041(3) Uani d . 1 . . C
C8 .3156(5) .1683(12) .0213(6) .033(3) Uani d . 1 . . C
C71 .4297(6) .2674(13) -.0035(8) .044(3) Uani d . 1 . . C
C72 .4640(6) .3636(13) .0043(7) .045(3) Uani d . 1 . . C
C73 .5035(3) .4781(6) .0211(4) .040(3) Uani d G 1 . . C
C74 .4735(3) .5963(8) .0413(5) .044(3) Uani d G 1 . . C
H74 .4285 .6020 .0417 .053 Uiso calc R 1 . . H
C75 .5107(4) .7061(6) .0610(5) .051(4) Uani d G 1 . . C
H75 .4906 .7852 .0746 .061 Uiso calc R 1 . . H
C76 .5780(4) .6976(7) .0604(5) .053(4) Uani d G 1 . . C
H76 .6029 .7710 .0735 .064 Uiso calc R 1 . . H
C77 .6080(3) .5793(9) .0401(6) .060(4) Uani d G 1 . . C
H77 .6530 .5737 .0397 .072 Uiso calc R 1 . . H
C78 .5708(3) .4696(7) .0204(5) .052(4) Uani d G 1 . . C
H78 .5909 .3904 .0069 .062 Uiso calc R 1 . . H
C81 .2986(4) .2984(8) .0599(6) .043(3) Uani d G 1 . . C
C82 .2876(5) .3050(13) .1397(6) .082(5) Uani d G 1 . . C
H82 .2913 .2291 .1700 .099 Uiso calc R 1 . . H
C83 .2713(5) .4250(17) .1741(6) .126(9) Uani d G 1 . . C
H83 .2639 .4294 .2274 .152 Uiso calc R 1 . . H
C84 .2659(4) .5385(12) .1287(11) .138(13) Uani d G 1 . . C
H84 .2549 .6187 .1517 .166 Uiso calc R 1 . . H
C85 .2768(4) .5319(8) .0490(10) .109(8) Uani d G 1 . . C
H85 .2732 .6078 .0187 .131 Uiso calc R 1 . . H
C86 .2932(4) .4119(11) .0146(6) .072(5) Uani d G 1 . . C
H86 .3005 .4075 -.0387 .087 Uiso calc R 1 . . H
B1 .3525(8) -.093(2) .0340(11) .070(5) Uiso d . 1 . . B
H1 .3604 -.1840 .0680 .085 Uiso calc R 1 . . H
B2 .3715(7) .0672(16) .0680(10) .048(4) Uiso d . 1 . . B
H2 .3932 .0845 .1256 .058 Uiso calc R 1 . . H
B3 .2889(7) .0237(15) .0569(9) .048(4) Uiso d . 1 . . B
H3 .2567 .0113 .1074 .058 Uiso calc R 1 . . H
B4 .2833(8) -.0759(17) -.0295(10) .063(5) Uiso d . 1 . . B
H4 .2462 -.1537 -.0347 .076 Uiso calc R 1 . . H
B5 .3653(9) -.085(2) -.0690(11) .073(5) Uiso d . 1 . . B
H5 .3836 -.1705 -.1016 .087 Uiso calc R 1 . . H
B6 .4166(9) .0019(17) -.0060(10) .068(5) Uiso d . 1 . . B
H6 .4674 -.0253 .0048 .082 Uiso calc R 1 . . H
B9 .2633(7) .0958(14) -.0332(8) .041(4) Uiso d . 1 . . B
H9 .2158 .1451 -.0369 .049 Uiso calc R 1 . . H
B10 .3084(9) .012(2) -.1110(12) .077(6) Uiso d D 1 . . B
H10 .2903 -.0099 -.1698 .092 Uiso calc R 1 . . H
H10A .311(6) .121(3) -.117(7) .092 Uiso d D 1 . . H
B11 .3899(8) .0722(18) -.0954(10) .069(5) Uiso d . 1 . . B
H11 .4251 .1050 -.1394 .083 Uiso calc R 1 . . H
N1 .4961(6) .3645(12) .2742(7) .063(3) Uiso d . 1 . . N
C11 .4646(7) .2853(14) .3396(8) .065(4) Uiso d . 1 . . C
H11A .4550 .3446 .3825 .078 Uiso calc R 1 . . H
H11B .4953 .2197 .3581 .078 Uiso calc R 1 . . H
C12 .4020(8) .2152(17) .3151(10) .090(5) Uiso d . 1 . . C
H12A .3698 .2811 .3015 .108 Uiso calc R 1 . . H
H12B .4105 .1622 .2691 .108 Uiso calc R 1 . . H
C13 .3753(8) .1270(18) .3783(10) .091(5) Uiso d . 1 . . C
H13A .3687 .1787 .4252 .109 Uiso calc R 1 . . H
H13B .4064 .0578 .3900 .109 Uiso calc R 1 . . H
C14 .3113(11) .064(2) .3535(15) .145(8) Uiso d . 1 . . C
H14A .2958 .0072 .3941 .217 Uiso calc R 1 . . H
H14B .3178 .0138 .3068 .217 Uiso calc R 1 . . H
H14C .2799 .1327 .3439 .217 Uiso calc R 1 . . H
C21 .5164(7) .2742(15) .2063(8) .065(4) Uiso d . 1 . . C
H21A .4775 .2325 .1861 .078 Uiso calc R 1 . . H
H21B .5334 .3303 .1653 .078 Uiso calc R 1 . . H
C22 .5659(8) .1651(17) .2214(10) .091(5) Uiso d . 1 . . C
H22A .5535 .1200 .2689 .109 Uiso calc R 1 . . H
H22B .6075 .2071 .2310 .109 Uiso calc R 1 . . H
C23 .5761(8) .0571(16) .1564(10) .088(5) Uiso d . 1 . . C
H23A .6069 -.0084 .1749 .105 Uiso calc R 1 . . H
H23B .5352 .0123 .1469 .105 Uiso calc R 1 . . H
C24 .5998(9) .113(2) .0836(11) .118(7) Uiso d . 1 . . C
H24A .6053 .0438 .0460 .177 Uiso calc R 1 . . H
H24B .6406 .1564 .0924 .177 Uiso calc R 1 . . H
H24C .5690 .1765 .0643 .177 Uiso calc R 1 . . H
C31 .4517(8) .4681(15) .2447(10) .076(5) Uiso d . 1 . . C
H31A .4173 .4249 .2158 .091 Uiso calc R 1 . . H
H31B .4756 .5227 .2081 .091 Uiso calc R 1 . . H
C32 .4209(9) .558(2) .3040(11) .106(6) Uiso d . 1 . . C
H32A .4536 .5834 .3419 .128 Uiso calc R 1 . . H
H32B .3875 .5092 .3314 .128 Uiso calc R 1 . . H
C33 .3904(11) .685(2) .2700(14) .137(8) Uiso d . 1 . . C
H33A .3699 .6631 .2209 .165 Uiso calc R 1 . . H
H33B .3566 .7151 .3052 .165 Uiso calc R 1 . . H
C34 .4346(14) .794(3) .2570(17) .194(12) Uiso d . 1 . . C
H34A .4111 .8686 .2370 .291 Uiso calc R 1 . . H
H34B .4671 .7677 .2200 .291 Uiso calc R 1 . . H
H34C .4551 .8177 .3052 .291 Uiso calc R 1 . . H
C41 .5555(7) .4269(15) .3111(8) .061(4) Uiso d . 1 . . C
H41A .5841 .3568 .3287 .074 Uiso calc R 1 . . H
H41B .5420 .4765 .3566 .074 Uiso calc R 1 . . H
C42 .5940(7) .5196(16) .2575(9) .076(5) Uiso d . 1 . . C
H42A .6100 .4701 .2130 .091 Uiso calc R 1 . . H
H42B .5658 .5892 .2384 .091 Uiso calc R 1 . . H
C43 .6492(7) .5789(15) .2997(9) .071(5) Uiso d . 1 . . C
H43A .6767 .5085 .3192 .086 Uiso calc R 1 . . H
H43B .6328 .6277 .3442 .086 Uiso calc R 1 . . H
C44 .6895(7) .6712(15) .2499(8) .073(5) Uiso d . 1 . . C
H44A .7243 .7069 .2805 .109 Uiso calc R 1 . . H
H44B .6627 .7421 .2311 .109 Uiso calc R 1 . . H
H44C .7070 .6230 .2066 .109 Uiso calc R 1 . . H

loop_
_atom_site_aniso_label
_atom_site_aniso_U_11
_atom_site_aniso_U_22
_atom_site_aniso_U_33
_atom_site_aniso_U_12
_atom_site_aniso_U_13
_atom_site_aniso_U_23
C7 .034(7) .034(7) .056(8) -.003(6) .002(7) -.002(7)
C8 .026(6) .047(8) .027(6) -.001(6) .001(5) .004(6)
C71 .031(7) .046(8) .054(9) .002(7) .001(7) .007(8)
C72 .041(7) .047(8) .048(8) .024(7) .016(7) .025(8)
C73 .030(6) .038(7) .053(8) -.009(6) .003(7) .009(7)
C74 .045(7) .046(8) .041(8) .006(8) -.008(6) .012(7)
C75 .060(9) .050(9) .043(8) .007(8) .003(8) -.007(8)
C76 .055(9) .044(9) .060(9) -.019(8) -.003(8) .011(8)
C77 .033(7) .064(10) .084(11) -.003(8) -.007(8) .008(9)
C78 .030(7) .044(8) .083(10) .011(7) -.007(8) .014(8)
C81 .021(6) .053(9) .056(9) -.001(7) .014(7) -.029(8)
C82 .056(10) .117(16) .073(11) .012(10) .010(8) -.040(11)
C83 .062(12) .21(3) .109(17) .032(16) .003(11) -.06(2)
C84 .041(10) .14(2) .23(3) .037(12) -.061(16) -.15(2)
C85 .055(10) .053(11) .22(2) .006(9) -.005(14) -.054(15)
C86 .043(8) .056(10) .118(13) .015(8) .021(9) -.009(11)

loop_
_atom_type_symbol
_atom_type_description
_atom_type_scat_dispersion_real
_atom_type_scat_dispersion_imag
_atom_type_scat_source
C C .0033 .0016 'International Tables Vol C Tables 4.2.6.8 and 6.1.1.4'
H H .0000 .0000 'International Tables Vol C Tables 4.2.6.8 and 6.1.1.4'
B B .0013 .0007 'International Tables Vol C Tables 4.2.6.8 and 6.1.1.4'
N N .0061 .0033 'International Tables Vol C Tables 4.2.6.8 and 6.1.1.4'

loop_
_geom_angle_atom_site_label_1
_geom_angle_atom_site_label_2
_geom_angle_atom_site_label_3
_geom_angle
C71 C7 C8 117.1(10)
C71 C7 B11 121.5(11)
C8 C7 B11 114.0(10)
C71 C7 B6 118.3(10)
C8 C7 B6 110.1(10)
B11 C7 B6 64.7(10)
C71 C7 B2 112.9(10)
C8 C7 B2 62.2(7)
B11 C7 B2 114.8(10)
B6 C7 B2 59.3(9)
C81 C8 C7 116.2(9)
C81 C8 B9 119.7(9)
C7 C8 B9 110.6(9)
C81 C8 B3 121.3(9)
C7 C8 B3 113.2(10)
B9 C8 B3 66.1(8)
C81 C8 B2 117.5(9)
C7 C8 B2 62.9(8)
B9 C8 B2 116.6(10)
B3 C8 B2 62.4(8)
C72 C71 C7 176.2(14)
C71 C72 C73 174.7(13)
C74 C73 C78 120.0
C74 C73 C72 119.1(7)
C78 C73 C72 120.9(7)
C75 C74 C73 120.0
C75 C74 H74 120.0
C73 C74 H74 120.0
C74 C75 C76 120.0
C74 C75 H75 120.0
C76 C75 H75 120.0
C77 C76 C75 120.0
C77 C76 H76 120.0
C75 C76 H76 120.0
C76 C77 C78 120.0
C76 C77 H77 120.0
C78 C77 H77 120.0
C77 C78 C73 120.0
C77 C78 H78 120.0
C73 C78 H78 120.0
C82 C81 C86 120.0
C82 C81 C8 120.8(9)
C86 C81 C8 119.2(9)
C83 C82 C81 120.0
C83 C82 H82 120.0
C81 C82 H82 120.0
C82 C83 C84 120.0
C82 C83 H83 120.0
C84 C83 H83 120.0
C85 C84 C83 120.0
C85 C84 H84 120.0
C83 C84 H84 120.0
C84 C85 C86 120.0
C84 C85 H85 120.0
C86 C85 H85 120.0
C85 C86 C81 120.0
C85 C86 H86 120.0
C81 C86 H86 120.0
B6 B1 B2 57.8(10)
B6 B1 B5 58.7(10)
B2 B1 B5 104.5(15)
B6 B1 B3 105.8(13)
B2 B1 B3 59.4(9)
B5 B1 B3 106.9(14)
B6 B1 B4 107.6(13)
B2 B1 B4 106.7(13)
B5 B1 B4 61.0(10)
B3 B1 B4 59.7(9)
B6 B1 H1 123.2
B2 B1 H1 123.9
B5 B1 H1 122.8
B3 B1 H1 122.5
B4 B1 H1 121.2
B6 B2 C8 104.1(11)
B6 B2 C7 59.2(9)
C8 B2 C7 55.0(7)
B6 B2 B3 110.3(12)
C8 B2 B3 57.1(8)
C7 B2 B3 102.4(10)
B6 B2 B1 61.3(10)
C8 B2 B1 103.8(11)
C7 B2 B1 104.5(12)
B3 B2 B1 61.5(9)
B6 B2 H2 120.6
C8 B2 H2 126.4
C7 B2 H2 126.1
B3 B2 H2 122.0
B1 B2 H2 122.2
C8 B3 B4 102.0(10)
C8 B3 B9 55.1(7)
B4 B3 B9 59.6(9)
C8 B3 B2 60.5(8)
B4 B3 B2 106.9(11)
B9 B3 B2 106.1(10)
C8 B3 B1 104.5(11)
B4 B3 B1 60.1(9)
B9 B3 B1 107.0(11)
B2 B3 B1 59.1(9)
C8 B3 H3 125.9
B4 B3 H3 123.3
B9 B3 H3 123.4
B2 B3 H3 121.6
B1 B3 H3 122.3
B10 B4 B9 62.8(10)
B10 B4 B3 111.1(12)
B9 B4 B3 60.0(9)
B10 B4 B1 107.5(12)
B9 B4 B1 107.4(12)
B3 B4 B1 60.2(9)
B10 B4 B5 56.5(10)
B9 B4 B5 104.4(12)
B3 B4 B5 106.0(12)
B1 B4 B5 59.2(10)
B10 B4 H4 120.5
B9 B4 H4 122.1
B3 B4 H4 120.8
B1 B4 H4 122.0
B5 B4 H4 125.4
B10 B5 B11 63.9(11)
B10 B5 B6 113.3(15)
B11 B5 B6 61.7(10)
B10 B5 B1 110.3(15)
B11 B5 B1 110.4(15)
B6 B5 B1 60.1(10)
B10 B5 B4 59.2(10)
B11 B5 B4 109.1(14)
B6 B5 B4 107.8(13)
B1 B5 B4 59.9(9)
B10 B5 H5 118.5
B11 B5 H5 119.3
B6 B5 H5 120.1
B1 B5 H5 121.1
B4 B5 H5 123.1
C7 B6 B2 61.6(9)
C7 B6 B5 100.4(12)
B2 B6 B5 108.9(12)
C7 B6 B1 105.9(12)
B2 B6 B1 60.9(10)
B5 B6 B1 61.2(10)
C7 B6 B11 55.2(9)
B2 B6 B11 108.7(12)
B5 B6 B11 58.4(10)
B1 B6 B11 108.6(12)
C7 B6 H6 126.3
B2 B6 H6 119.3
B5 B6 H6 123.9
B1 B6 H6 120.7
B11 B6 H6 122.7
C8 B9 B4 105.5(10)
C8 B9 B3 58.9(8)
B4 B9 B3 60.4(9)
C8 B9 B10 107.1(10)
B4 B9 B10 57.4(9)
B3 B9 B10 107.1(10)
C8 B9 H9 115.2
B4 B9 H9 130.4
B3 B9 H9 119.8
B10 B9 H9 128.1
B4 B10 B5 64.3(11)
B4 B10 B9 59.8(10)
B5 B10 B9 107.9(14)
B4 B10 B11 109.2(14)
B5 B10 B11 59.0(11)
B9 B10 B11 102.1(12)
B4 B10 H10 122.2
B5 B10 H10 120.7
B9 B10 H10 126.2
B11 B10 H10 121.4
B4 B10 H10A 127(7)
B5 B10 H10A 125(7)
B9 B10 H10A 69(7)
B11 B10 H10A 69(7)
H10 B10 H10A 97.9
C7 B11 B5 105.3(13)
C7 B11 B6 60.1(9)
B5 B11 B6 59.8(10)
C7 B11 B10 105.6(12)
B5 B11 B10 57.2(10)
B6 B11 B10 106.4(13)
C7 B11 H10A 89(4)
B5 B11 H10A 92.4(19)
B6 B11 H10A 126(4)
B10 B11 H10A 36.3(13)
C7 B11 H11 116.1
B5 B11 H11 130.7
B6 B11 H11 120.6
B10 B11 H11 127.9
H10A B11 H11 112.8
C31 N1 C41 110.4(11)
C31 N1 C11 111.1(11)
C41 N1 C11 104.7(11)
C31 N1 C21 109.1(11)
C41 N1 C21 110.1(10)
C11 N1 C21 111.3(10)
N1 C11 C12 113.5(12)
N1 C11 H11A 108.9
C12 C11 H11A 108.9
N1 C11 H11B 108.9
C12 C11 H11B 108.9
H11A C11 H11B 107.7
C13 C12 C11 112.5(13)
C13 C12 H12A 109.1
C11 C12 H12A 109.1
C13 C12 H12B 109.1
C11 C12 H12B 109.1
H12A C12 H12B 107.8
C12 C13 C14 111.1(15)
C12 C13 H13A 109.4
C14 C13 H13A 109.4
C12 C13 H13B 109.4
C14 C13 H13B 109.4
H13A C13 H13B 108.0
C13 C14 H14A 109.5
C13 C14 H14B 109.5
H14A C14 H14B 109.5
C13 C14 H14C 109.5
H14A C14 H14C 109.5
H14B C14 H14C 109.5
C22 C21 N1 118.7(12)
C22 C21 H21A 107.6
N1 C21 H21A 107.6
C22 C21 H21B 107.6
N1 C21 H21B 107.6
H21A C21 H21B 107.1
C21 C22 C23 117.9(14)
C21 C22 H22A 107.8
C23 C22 H22A 107.8
C21 C22 H22B 107.8
C23 C22 H22B 107.8
H22A C22 H22B 107.2
C24 C23 C22 112.6(14)
C24 C23 H23A 109.1
C22 C23 H23A 109.1
C24 C23 H23B 109.1
C22 C23 H23B 109.1
H23A C23 H23B 107.8
C23 C24 H24A 109.5
C23 C24 H24B 109.5
H24A C24 H24B 109.5
C23 C24 H24C 109.5
H24A C24 H24C 109.5
H24B C24 H24C 109.5
N1 C31 C32 117.1(13)
N1 C31 H31A 108.0
C32 C31 H31A 108.0
N1 C31 H31B 108.0
C32 C31 H31B 108.0
H31A C31 H31B 107.3
C31 C32 C33 114.7(15)
C31 C32 H32A 108.6
C33 C32 H32A 108.6
C31 C32 H32B 108.6
C33 C32 H32B 108.6
H32A C32 H32B 107.6
C34 C33 C32 116(2)
C34 C33 H33A 108.4
C32 C33 H33A 108.4
C34 C33 H33B 108.4
C32 C33 H33B 108.4
H33A C33 H33B 107.4
C33 C34 H34A 109.5
C33 C34 H34B 109.5
H34A C34 H34B 109.5
C33 C34 H34C 109.5
H34A C34 H34C 109.5
H34B C34 H34C 109.5
N1 C41 C42 114.8(12)
N1 C41 H41A 108.6
C42 C41 H41A 108.6
N1 C41 H41B 108.6
C42 C41 H41B 108.6
H41A C41 H41B 107.5
C43 C42 C41 110.5(12)
C43 C42 H42A 109.5
C41 C42 H42A 109.5
C43 C42 H42B 109.5
C41 C42 H42B 109.5
H42A C42 H42B 108.1
C42 C43 C44 113.3(12)
C42 C43 H43A 108.9
C44 C43 H43A 108.9
C42 C43 H43B 108.9
C44 C43 H43B 108.9
H43A C43 H43B 107.7
C43 C44 H44A 109.5
C43 C44 H44B 109.5
H44A C44 H44B 109.5
C43 C44 H44C 109.5
H44A C44 H44C 109.5
H44B C44 H44C 109.5

loop_
_geom_bond_atom_site_label_1
_geom_bond_atom_site_label_2
_geom_bond_site_symmetry_2
_geom_bond_distance
_geom_bond_publ_flag
C71 C72 . 1.209(16) ?
C72 C73 . 1.444(16) ?
C73 C74 . 1.3900 ?
C73 C78 . 1.3900 ?
C74 C75 . 1.3900 ?
C74 H74 . .9300 ?
C75 C76 . 1.3900 ?
C75 H75 . .9300 ?
C76 C77 . 1.3900 ?
C76 H76 . .9300 ?
C77 C78 . 1.3900 ?
C77 H77 . .9300 ?
C78 H78 . .9300 ?
C81 C82 . 1.3900 ?
C81 C86 . 1.3900 ?
C82 C83 . 1.3900 ?
C82 H82 . .9300 ?
C83 C84 . 1.3900 ?
C83 H83 . .9300 ?
C84 C85 . 1.3900 ?
C84 H84 . .9300 ?
C85 C86 . 1.3900 ?
C85 H85 . .9300 ?
C86 H86 . .9300 ?
B1 B2 . 1.77(2) y
B1 B3 . 1.81(2) y
B1 B4 . 1.80(2) y
B1 B5 . 1.79(3) y
B1 B6 . 1.77(2) y
B1 H1 . 1.1000 ?
B2 B3 . 1.77(2) y
B2 B6 . 1.71(2) y
B2 H2 . 1.1000 ?
B3 B4 . 1.80(2) y
B3 B9 . 1.79(2) y
B3 H3 . 1.1000 ?
B4 B5 . 1.82(2) y
B4 B9 . 1.78(2) y
B4 B10 . 1.74(3) y
B4 H4 . 1.1000 ?
B5 B6 . 1.75(3) y
B5 B10 . 1.69(3) y
B5 B11 . 1.72(3) y
B5 H5 . 1.1000 ?
B6 B11 . 1.78(2) y
B6 H6 . 1.1000 ?
C7 C71 . 1.428(17) ?
C7 C8 . 1.608(15) y
C7 B2 . 1.75(2) y
C7 B6 . 1.71(2) y
C7 B11 . 1.62(2) y
C8 C81 . 1.514(14) ?
C8 B2 . 1.737(18) y
C8 B3 . 1.676(18) y
C8 B9 . 1.605(17) y
B9 B10 . 1.83(2) y
B9 H9 . 1.1000 ?
B10 B11 . 1.80(3) y
B10 H10 . 1.1000 ?
B10 H10A . 1.10(2) ?
B11 H10A . 1.74(13) ?
B11 H11 . 1.1000 ?
N1 C31 . 1.480(18) ?
N1 C41 . 1.518(16) ?
N1 C11 . 1.523(17) ?
N1 C21 . 1.540(17) ?
C11 C12 . 1.531(19) ?
C11 H11A . .9700 ?
C11 H11B . .9700 ?
C12 C13 . 1.51(2) ?
C12 H12A . .9700 ?
C12 H12B . .9700 ?
C13 C14 . 1.53(2) ?
C13 H13A . .9700 ?
C13 H13B . .9700 ?
C14 H14A . .9600 ?
C14 H14B . .9600 ?
C14 H14C . .9600 ?
C21 C22 . 1.525(19) ?
C21 H21A . .9700 ?
C21 H21B . .9700 ?
C22 C23 . 1.57(2) ?
C22 H22A . .9700 ?
C22 H22B . .9700 ?
C23 C24 . 1.46(2) ?
C23 H23A . .9700 ?
C23 H23B . .9700 ?
C24 H24A . .9600 ?
C24 H24B . .9600 ?
C24 H24C . .9600 ?
C31 C32 . 1.51(2) ?
C31 H31A . .9700 ?
C31 H31B . .9700 ?
C32 C33 . 1.54(2) ?
C32 H32A . .9700 ?
C32 H32B . .9700 ?
C33 C34 . 1.44(3) ?
C33 H33A . .9700 ?
C33 H33B . .9700 ?
C34 H34A . .9600 ?
C34 H34B . .9600 ?
C34 H34C . .9600 ?
C41 C42 . 1.535(19) ?
C41 H41A . .9700 ?
C41 H41B . .9700 ?
C42 C43 . 1.477(18) ?
C42 H42A . .9700 ?
C42 H42B . .9700 ?
C43 C44 . 1.514(18) ?
C43 H43A . .9700 ?
C43 H43B . .9700 ?
C44 H44A . .9600 ?
C44 H44B . .9600 ?
C44 H44C . .9600 ?

loop_
_geom_torsion_atom_site_label_1
_geom_torsion_atom_site_label_2
_geom_torsion_atom_site_label_3
_geom_torsion_atom_site_label_4
_geom_torsion
C71 C7 C8 C81 6.0(15)
B11 C7 C8 C81 -144.5(11)
B6 C7 C8 C81 145.1(10)
B2 C7 C8 C81 109.0(10)
C71 C7 C8 B9 146.9(11)
B11 C7 C8 B9 -3.6(14)
B6 C7 C8 B9 -74.1(12)
B2 C7 C8 B9 -110.2(11)
C71 C7 C8 B3 -141.2(11)
B11 C7 C8 B3 68.3(13)
B6 C7 C8 B3 -2.2(13)
B2 C7 C8 B3 -38.3(10)
C71 C7 C8 B2 -103.0(12)
B11 C7 C8 B2 106.5(11)
B6 C7 C8 B2 36.1(10)
C8 C7 C71 C72 -8E1(2)
B11 C7 C71 C72 7E1(2)
B6 C7 C71 C72 15E1(2)
B2 C7 C71 C72 -15E1(2)
C7 C71 C72 C73 13E1(2)
C71 C72 C73 C74 -71(12)
C71 C72 C73 C78 106(12)
C78 C73 C74 C75 .0
C72 C73 C74 C75 177.2(8)
C73 C74 C75 C76 .0
C74 C75 C76 C77 .0
C75 C76 C77 C78 .0
C76 C77 C78 C73 .0
C74 C73 C78 C77 .0
C72 C73 C78 C77 -177.2(8)
C7 C8 C81 C82 -114.7(9)
B9 C8 C81 C82 108.2(10)
B3 C8 C81 C82 29.7(11)
B2 C8 C81 C82 -43.2(11)
C7 C8 C81 C86 66.1(10)
B9 C8 C81 C86 -71.0(11)
B3 C8 C81 C86 -149.5(8)
B2 C8 C81 C86 137.6(8)
C86 C81 C82 C83 .0
C8 C81 C82 C83 -179.2(8)
C81 C82 C83 C84 .0
C82 C83 C84 C85 .0
C83 C84 C85 C86 .0
C84 C85 C86 C81 .0
C82 C81 C86 C85 .0
C8 C81 C86 C85 179.2(8)
C81 C8 B2 B6 -141.7(10)
C7 C8 B2 B6 -34.7(9)
B9 C8 B2 B6 66.0(13)
B3 C8 B2 B6 105.3(12)
C81 C8 B2 C7 -107.0(10)
B9 C8 B2 C7 100.7(10)
B3 C8 B2 C7 140.0(10)
C81 C8 B2 B3 112.9(10)
C7 C8 B2 B3 -140.0(10)
B9 C8 B2 B3 -39.4(11)
C81 C8 B2 B1 154.8(10)
C7 C8 B2 B1 -98.1(11)
B9 C8 B2 B1 2.5(14)
B3 C8 B2 B1 41.9(10)
C71 C7 B2 B6 -110.4(11)
C8 C7 B2 B6 140.0(11)
B11 C7 B2 B6 34.7(12)
C71 C7 B2 C8 109.7(11)
B11 C7 B2 C8 -105.2(11)
B6 C7 B2 C8 -140.0(11)
C71 C7 B2 B3 143.2(10)
C8 C7 B2 B3 33.5(9)
B11 C7 B2 B3 -71.7(13)
B6 C7 B2 B3 -106.4(12)
C71 C7 B2 B1 -153.4(10)
C8 C7 B2 B1 96.9(10)
B11 C7 B2 B1 -8.3(14)
B6 C7 B2 B1 -43.0(11)
B5 B1 B2 B6 -37.1(11)
B3 B1 B2 B6 -138.4(12)
B4 B1 B2 B6 -100.6(13)
B6 B1 B2 C8 98.7(12)
B5 B1 B2 C8 61.6(13)
B3 B1 B2 C8 -39.7(9)
B4 B1 B2 C8 -1.9(14)
B6 B1 B2 C7 41.9(10)
B5 B1 B2 C7 4.8(14)
B3 B1 B2 C7 -96.5(10)
B4 B1 B2 C7 -58.7(12)
B6 B1 B2 B3 138.4(12)
B5 B1 B2 B3 101.3(13)
B4 B1 B2 B3 37.8(11)
C81 C8 B3 B4 150.3(9)
C7 C8 B3 B4 -64.3(11)
B9 C8 B3 B4 38.9(9)
B2 C8 B3 B4 -102.8(11)
C81 C8 B3 B9 111.4(10)
C7 C8 B3 B9 -103.2(10)
B2 C8 B3 B9 -141.6(10)
C81 C8 B3 B2 -106.9(11)
C7 C8 B3 B2 38.4(10)
B9 C8 B3 B2 141.6(10)
C81 C8 B3 B1 -147.8(10)
C7 C8 B3 B1 -2.5(13)
B9 C8 B3 B1 100.8(11)
B2 C8 B3 B1 -40.9(10)
B6 B2 B3 C8 -94.0(12)
C7 B2 B3 C8 -32.6(8)
B1 B2 B3 C8 -132.4(11)
B6 B2 B3 B4 .4(14)
C8 B2 B3 B4 94.4(11)
C7 B2 B3 B4 61.8(12)
B1 B2 B3 B4 -38.0(11)
B6 B2 B3 B9 -62.1(13)
C8 B2 B3 B9 32.0(9)
C7 B2 B3 B9 -.6(13)
B1 B2 B3 B9 -100.5(12)
B6 B2 B3 B1 38.4(11)
C8 B2 B3 B1 132.4(11)
C7 B2 B3 B1 99.8(12)
B6 B1 B3 C8 5.9(14)
B2 B1 B3 C8 41.6(10)
B5 B1 B3 C8 -55.6(14)
B4 B1 B3 C8 -95.6(11)
B6 B1 B3 B4 101.5(13)
B2 B1 B3 B4 137.2(13)
B5 B1 B3 B4 40.1(12)
B6 B1 B3 B9 63.2(13)
B2 B1 B3 B9 98.9(11)
B5 B1 B3 B9 1.8(15)
B4 B1 B3 B9 -38.3(10)
B6 B1 B3 B2 -35.7(11)
B5 B1 B3 B2 -97.1(15)
B4 B1 B3 B2 -137.2(13)
C8 B3 B4 B10 1.3(14)
B9 B3 B4 B10 37.9(11)
B2 B3 B4 B10 -61.1(14)
B1 B3 B4 B10 -98.7(13)
C8 B3 B4 B9 -36.6(9)
B2 B3 B4 B9 -99.1(11)
B1 B3 B4 B9 -136.6(12)
C8 B3 B4 B1 100.0(11)
B9 B3 B4 B1 136.6(12)
B2 B3 B4 B1 37.6(11)
C8 B3 B4 B5 61.0(13)
B9 B3 B4 B5 97.6(12)
B2 B3 B4 B5 -1.4(14)
B1 B3 B4 B5 -39.0(12)
B6 B1 B4 B10 6.4(17)
B2 B1 B4 B10 67.1(15)
B5 B1 B4 B10 -30.5(13)
B3 B1 B4 B10 104.7(13)
B6 B1 B4 B9 -59.8(14)
B2 B1 B4 B9 .9(15)
B5 B1 B4 B9 -96.7(13)
B3 B1 B4 B9 38.5(10)
B6 B1 B4 B3 -98.3(13)
B2 B1 B4 B3 -37.6(11)
B5 B1 B4 B3 -135.2(14)
B6 B1 B4 B5 36.9(12)
B2 B1 B4 B5 97.6(15)
B3 B1 B4 B5 135.2(14)
B6 B1 B5 B10 -105.9(15)
B2 B1 B5 B10 -69.2(15)
B3 B1 B5 B10 -7.3(19)
B4 B1 B5 B10 32.1(13)
B6 B1 B5 B11 -37.2(12)
B2 B1 B5 B11 -.5(17)
B3 B1 B5 B11 61.3(15)
B4 B1 B5 B11 100.8(14)
B2 B1 B5 B6 36.7(11)
B3 B1 B5 B6 98.5(13)
B4 B1 B5 B6 138.0(13)
B6 B1 B5 B4 -138.0(13)
B2 B1 B5 B4 -101.3(12)
B3 B1 B5 B4 -39.4(11)
B9 B4 B5 B10 -42.6(12)
B3 B4 B5 B10 -105.0(13)
B1 B4 B5 B10 -144.5(16)
B10 B4 B5 B11 41.5(13)
B9 B4 B5 B11 -1.1(16)
B3 B4 B5 B11 -63.5(15)
B1 B4 B5 B11 -103.0(15)
B10 B4 B5 B6 107.0(15)
B9 B4 B5 B6 64.3(14)
B3 B4 B5 B6 2.0(16)
B1 B4 B5 B6 -37.5(12)
B10 B4 B5 B1 144.5(16)
B9 B4 B5 B1 101.9(13)
B3 B4 B5 B1 39.5(12)
C71 C7 B6 B2 101.2(13)
C8 C7 B6 B2 -37.3(10)
B11 C7 B6 B2 -145.1(11)
C71 C7 B6 B5 -152.8(12)
C8 C7 B6 B5 68.7(13)
B11 C7 B6 B5 -39.1(11)
B2 C7 B6 B5 106.0(12)
C71 C7 B6 B1 144.4(12)
C8 C7 B6 B1 5.9(14)
B11 C7 B6 B1 -101.9(13)
B2 C7 B6 B1 43.2(10)
C71 C7 B6 B11 -113.7(13)
C8 C7 B6 B11 107.8(11)
B2 C7 B6 B11 145.1(11)
C8 B2 B6 C7 32.9(9)
B3 B2 B6 C7 92.6(11)
B1 B2 B6 C7 131.1(12)
C8 B2 B6 B5 -58.9(14)
C7 B2 B6 B5 -91.8(12)
B3 B2 B6 B5 .9(16)
B1 B2 B6 B5 39.3(13)
C8 B2 B6 B1 -98.2(11)
C7 B2 B6 B1 -131.1(12)
B3 B2 B6 B1 -38.5(11)
C8 B2 B6 B11 3.2(14)
C7 B2 B6 B11 -29.7(10)
B3 B2 B6 B11 62.9(14)
B1 B2 B6 B11 101.4(13)
B10 B5 B6 C7 -1.6(16)
B11 B5 B6 C7 37.4(10)
B1 B5 B6 C7 -102.5(13)
B4 B5 B6 C7 -65.1(14)
B10 B5 B6 B2 61.7(17)
B11 B5 B6 B2 100.7(13)
B1 B5 B6 B2 -39.2(13)
B4 B5 B6 B2 -1.7(17)
B10 B5 B6 B1 100.9(16)
B11 B5 B6 B1 139.9(14)
B4 B5 B6 B1 37.4(11)
B10 B5 B6 B11 -39.1(13)
B1 B5 B6 B11 -139.9(14)
B4 B5 B6 B11 -102.5(14)
B2 B1 B6 C7 -43.5(10)
B5 B1 B6 C7 93.3(13)
B3 B1 B6 C7 -7.1(14)
B4 B1 B6 C7 55.5(15)
B5 B1 B6 B2 136.8(14)
B3 B1 B6 B2 36.4(11)
B4 B1 B6 B2 99.0(13)
B2 B1 B6 B5 -136.8(14)
B3 B1 B6 B5 -100.4(14)
B4 B1 B6 B5 -37.9(12)
B2 B1 B6 B11 -101.5(13)
B5 B1 B6 B11 35.4(13)
B3 B1 B6 B11 -65.1(14)
B4 B1 B6 B11 -2.5(16)
C81 C8 B9 B4 -153.6(10)
C7 C8 B9 B4 67.1(12)
B3 C8 B9 B4 -39.9(10)
B2 C8 B9 B4 -2.0(13)
C81 C8 B9 B3 -113.7(10)
C7 C8 B9 B3 107.0(11)
B2 C8 B9 B3 38.0(10)
C81 C8 B9 B10 146.3(10)
C7 C8 B9 B10 7.1(14)
B3 C8 B9 B10 -100.0(11)
B2 C8 B9 B10 -62.0(13)
B10 B4 B9 C8 -100.6(11)
B3 B4 B9 C8 39.2(9)
B1 B4 B9 C8 .6(13)
B5 B4 B9 C8 -61.2(12)
B10 B4 B9 B3 -139.8(12)
B1 B4 B9 B3 -38.6(10)
B5 B4 B9 B3 -100.4(12)
B3 B4 B9 B10 139.8(12)
B1 B4 B9 B10 101.2(13)
B5 B4 B9 B10 39.4(11)
B4 B3 B9 C8 -134.6(11)
B2 B3 B9 C8 -34.2(9)
B1 B3 B9 C8 -96.1(11)
C8 B3 B9 B4 134.6(11)
B2 B3 B9 B4 100.5(12)
B1 B3 B9 B4 38.5(10)
C8 B3 B9 B10 100.0(11)
B4 B3 B9 B10 -34.7(10)
B2 B3 B9 B10 65.8(13)
B1 B3 B9 B10 3.8(13)
B9 B4 B10 B5 132.4(13)
B3 B4 B10 B5 95.6(13)
B1 B4 B10 B5 31.5(14)
B3 B4 B10 B9 -36.8(10)
B1 B4 B10 B9 -100.9(12)
B5 B4 B10 B9 -132.4(13)
B9 B4 B10 B11 93.1(13)
B3 B4 B10 B11 56.3(15)
B1 B4 B10 B11 -7.8(17)
B5 B4 B10 B11 -39.3(12)
B11 B5 B10 B4 -135.7(14)
B6 B5 B10 B4 -97.6(14)
B1 B5 B10 B4 -32.4(13)
B11 B5 B10 B9 -93.7(13)
B6 B5 B10 B9 -55.5(16)
B1 B5 B10 B9 9.7(18)
B4 B5 B10 B9 42.1(11)
B6 B5 B10 B11 38.2(13)
B1 B5 B10 B11 103.4(16)
B4 B5 B10 B11 135.7(14)
C8 B9 B10 B4 97.8(11)
B3 B9 B10 B4 35.9(11)
C8 B9 B10 B5 53.5(15)
B4 B9 B10 B5 -44.3(12)
B3 B9 B10 B5 -8.4(15)
C8 B9 B10 B11 -7.5(14)
B4 B9 B10 B11 -105.3(14)
B3 B9 B10 B11 -69.4(13)
C71 C7 B11 B5 149.8(12)
C8 C7 B11 B5 -61.2(14)
B6 C7 B11 B5 40.7(11)
B2 C7 B11 B5 7.9(15)
C71 C7 B11 B6 109.0(13)
C8 C7 B11 B6 -101.9(11)
B2 C7 B11 B6 -32.8(11)
C71 C7 B11 B10 -150.7(12)
C8 C7 B11 B10 -1.6(15)
B6 C7 B11 B10 100.3(13)
B2 C7 B11 B10 67.5(14)
B10 B5 B11 C7 99.0(13)
B6 B5 B11 C7 -40.9(11)
B1 B5 B11 C7 -4.3(16)
B4 B5 B11 C7 59.6(15)
B10 B5 B11 B6 139.9(14)
B1 B5 B11 B6 36.5(12)
B4 B5 B11 B6 100.5(13)
B6 B5 B11 B10 -139.9(14)
B1 B5 B11 B10 -103.3(15)
B4 B5 B11 B10 -39.4(12)
B2 B6 B11 C7 32.1(10)
B5 B6 B11 C7 133.3(12)
B1 B6 B11 C7 96.7(13)
C7 B6 B11 B5 -133.3(12)
B2 B6 B11 B5 -101.2(13)
B1 B6 B11 B5 -36.5(13)
C7 B6 B11 B10 -98.9(12)
B2 B6 B11 B10 -66.8(14)
B5 B6 B11 B10 34.4(12)
B1 B6 B11 B10 -2.2(16)
B4 B10 B11 C7 -56.6(15)
B5 B10 B11 C7 -98.3(14)
B9 B10 B11 C7 5.4(14)
B4 B10 B11 B5 41.8(13)
B9 B10 B11 B5 103.7(14)
B4 B10 B11 B6 6.2(17)
B5 B10 B11 B6 -35.5(12)
B9 B10 B11 B6 68.2(14)
C31 N1 C11 C12 59.7(16)
C41 N1 C11 C12 178.9(12)
C21 N1 C11 C12 -62.2(15)
N1 C11 C12 C13 174.5(13)
C11 C12 C13 C14 177.1(15)
C31 N1 C21 C22 175.8(13)
C41 N1 C21 C22 54.5(16)
C11 N1 C21 C22 -61.2(16)
N1 C21 C22 C23 168.4(13)
C21 C22 C23 C24 62(2)
C41 N1 C31 C32 -65.0(18)
C11 N1 C31 C32 50.7(18)
C21 N1 C31 C32 173.9(14)
N1 C31 C32 C33 164.4(15)
C31 C32 C33 C34 -83(2)
C31 N1 C41 C42 -56.9(17)
C11 N1 C41 C42 -176.6(12)
C21 N1 C41 C42 63.6(15)
N1 C41 C42 C43 177.8(12)
C41 C42 C43 C44 179.7(12)
